data_2210228
loop_
_publ_author_name
'Ya-Wen Wang'
'Yu Peng'

_publ_section_title
;Ethyl
 12b-allyl-1-hydroxy-3,6,7,12b-tetrahydro-4<i>H</i>-1,3-dioxolo[4,5-<i>g</i>]pyrido[2,1-<i>a</i>]isoquinoline-2-carboxylate
;
_journal_coeditor_code FL2046
_journal_issue 9
_journal_name_full 'Acta Crystallographica Section E'
_journal_page_first o3966
_journal_page_last o3967
_journal_paper_doi 10.1107/S1600536806031977
_journal_volume 62
_journal_year 2006
_chemical_formula_iupac 'C20 H23 N O5'
_chemical_formula_moiety 'C20 H23 N O5'
_chemical_formula_sum 'C20 H23 N O5'
_chemical_formula_weight 357.39
_chemical_name_systematic
;Ethyl
 12b-allyl-1-hydroxy-3,6,7,12b-tetrahydro-4H-1,3-dioxolo[4,5-g]pyrido[2,1-
a]isoquinoline-2-carboxylate
;
_space_group_IT_number 14
_symmetry_cell_setting monoclinic
_symmetry_space_group_name_Hall '-P 2ybc'
_symmetry_space_group_name_H-M 'P 1 21/c 1'
_atom_sites_solution_hydrogens geom
_atom_sites_solution_primary direct
_atom_sites_solution_secondary difmap
_cell_angle_alpha 90.00
_cell_angle_beta 99.854(4)
_cell_angle_gamma 90.00
_cell_formula_units_Z 4
_cell_length_a 8.5365(7)
_cell_length_b 20.0523(18)
_cell_length_c 10.6574(9)
_cell_measurement_reflns_used 1800
_cell_measurement_temperature 294(2)
_cell_measurement_theta_max 26.77
_cell_measurement_theta_min 2.19
_cell_volume 1797.4(3)
_computing_cell_refinement SMART
_computing_data_collection 'SMART (Bruker, 2000)'
_computing_data_reduction 'SAINT (Bruker, 2000)'
_computing_molecular_graphics 'SHELXTL (Bruker, 2000)'
_computing_publication_material SHELXTL
_computing_structure_refinement 'SHELXL97 (Sheldrick, 1997)'
_computing_structure_solution 'SHELXS97 (Sheldrick, 1997)'
_diffrn_ambient_temperature 294(2)
_diffrn_measured_fraction_theta_full 0.999
_diffrn_measured_fraction_theta_max 0.999
_diffrn_measurement_device_type 'Bruker SMART CCD area-detector'
_diffrn_measurement_method '\f and \w'
_diffrn_radiation_monochromator graphite
_diffrn_radiation_source 'fine-focus sealed tube'
_diffrn_radiation_type MoK\a
_diffrn_radiation_wavelength 0.71073
_diffrn_reflns_av_R_equivalents 0.0535
_diffrn_reflns_av_sigmaI/netI 0.0692
_diffrn_reflns_limit_h_max 9
_diffrn_reflns_limit_h_min -10
_diffrn_reflns_limit_k_max 19
_diffrn_reflns_limit_k_min -24
_diffrn_reflns_limit_l_max 12
_diffrn_reflns_limit_l_min -12
_diffrn_reflns_number 9495
_diffrn_reflns_theta_full 25.50
_diffrn_reflns_theta_max 25.50
_diffrn_reflns_theta_min 2.03
_exptl_absorpt_coefficient_mu 0.095
_exptl_absorpt_correction_type none
_exptl_crystal_colour colorless
_exptl_crystal_density_diffrn 1.321
_exptl_crystal_density_method 'not measured'
_exptl_crystal_description plate
_exptl_crystal_F_000 760
_exptl_crystal_size_max 0.29
_exptl_crystal_size_mid 0.13
_exptl_crystal_size_min 0.06
_refine_diff_density_max 0.601
_refine_diff_density_min -0.402
_refine_ls_extinction_coef 0.0022(9)
_refine_ls_extinction_expression Fc^*^=kFc[1+0.001xFc^2^\l^3^/sin(2\q)]^-1/4^
_refine_ls_extinction_method SHELXL97
_refine_ls_goodness_of_fit_ref 1.162
_refine_ls_hydrogen_treatment constr
_refine_ls_matrix_type full
_refine_ls_number_parameters 238
_refine_ls_number_reflns 3350
_refine_ls_number_restraints 6
_refine_ls_restrained_S_all 1.188
_refine_ls_R_factor_all 0.1525
_refine_ls_R_factor_gt 0.0837
_refine_ls_shift/su_max 0.000
_refine_ls_shift/su_mean 0.000
_refine_ls_structure_factor_coef Fsqd
_refine_ls_weighting_details 'calc w=1/[\s^2^(Fo^2^)+(0.0336P)^2^+2.3489P] where P=(Fo^2^+2Fc^2^)/3'
_refine_ls_weighting_scheme calc
_refine_ls_wR_factor_gt 0.1585
_refine_ls_wR_factor_ref 0.1799
_reflns_number_gt 1915
_reflns_number_total 3350
_reflns_threshold_expression I>2\s(I)
_cod_data_source_file fl2046.cif
_cod_data_source_block I
_cod_original_sg_symbol_H-M 'P 21/c'
_cod_database_code 2210228
_cod_database_fobs_code 2210228

loop_
_symmetry_equiv_pos_as_xyz
'x, y, z'
'-x, y+1/2, -z+1/2'
'-x, -y, -z'
'x, -y-1/2, z-1/2'

loop_
_atom_site_type_symbol
_atom_site_label
_atom_site_fract_x
_atom_site_fract_y
_atom_site_fract_z
_atom_site_U_iso_or_equiv
_atom_site_adp_type
_atom_site_calc_flag
_atom_site_refinement_flags
_atom_site_occupancy
O O5 0.3644(3) 0.72684(13) 0.6686(3) 0.0517(8) Uani d . 1
H H5 0.4297 0.7171 0.6235 0.078 Uiso calc R 1
N N1 0.0345(4) 0.62860(15) 0.7403(3) 0.0423(8) Uani d . 1
O O3 0.4766(4) 0.66506(14) 0.4938(3) 0.0602(9) Uani d . 1
O O4 0.3496(4) 0.57247(14) 0.4151(3) 0.0600(9) Uani d . 1
O O2 -0.2179(4) 0.93117(15) 0.6902(4) 0.0810(11) Uani d . 1
O O1 0.0411(4) 0.93451(13) 0.6546(3) 0.0616(9) Uani d . 1
C C4 0.0957(5) 0.81455(18) 0.6949(4) 0.0399(10) Uani d . 1
H H4 0.2013 0.8170 0.6840 0.048 Uiso calc R 1
C C14 0.1324(5) 0.68983(18) 0.7464(4) 0.0387(10) Uani d . 1
C C3 0.0006(5) 0.86979(19) 0.6826(4) 0.0452(10) Uani d . 1
C C5 0.0280(5) 0.75370(18) 0.7247(4) 0.0409(10) Uani d . 1
C C13 0.2449(4) 0.68203(18) 0.6510(4) 0.0396(10) Uani d . 1
C C18 0.3633(5) 0.6268(2) 0.4889(4) 0.0484(11) Uani d . 1
C C15 0.2356(5) 0.6956(2) 0.8804(4) 0.0506(11) Uani d . 1
H H15A 0.3038 0.7344 0.8817 0.061 Uiso calc R 1
H H15B 0.1661 0.7031 0.9421 0.061 Uiso calc R 1
C C12 0.2358(5) 0.63344(19) 0.5618(4) 0.0434(10) Uani d . 1
C C10 -0.0322(5) 0.6102(2) 0.6089(4) 0.0513(11) Uani d . 1
H H10A -0.0831 0.6486 0.5641 0.062 Uiso calc R 1
H H10B -0.1118 0.5756 0.6089 0.062 Uiso calc R 1
C C9 -0.0881(5) 0.6339(2) 0.8199(4) 0.0561(12) Uani d . 1
H H9A -0.0376 0.6424 0.9071 0.067 Uiso calc R 1
H H9B -0.1436 0.5916 0.8184 0.067 Uiso calc R 1
C C2 -0.1523(5) 0.8677(2) 0.7027(5) 0.0561(12) Uani d . 1
C C8 -0.2074(6) 0.6883(2) 0.7777(6) 0.0746(16) Uani d . 1
H H8A -0.2677 0.6973 0.8452 0.090 Uiso calc R 1
H H8B -0.2813 0.6733 0.7036 0.090 Uiso calc R 1
C C7 -0.2206(5) 0.8102(2) 0.7342(5) 0.0692(15) Uani d . 1
H H7 -0.3252 0.8095 0.7480 0.083 Uiso calc R 1
C C11 0.0984(5) 0.5853(2) 0.5430(4) 0.0523(12) Uani d . 1
H H11A 0.0582 0.5802 0.4527 0.063 Uiso calc R 1
H H11B 0.1343 0.5420 0.5769 0.063 Uiso calc R 1
C C1 -0.1059(6) 0.9698(2) 0.6392(5) 0.0648(14) Uani d . 1
H H1A -0.0909 1.0123 0.6828 0.078 Uiso calc R 1
H H1B -0.1440 0.9782 0.5495 0.078 Uiso calc R 1
C C6 -0.1276(5) 0.7521(2) 0.7451(4) 0.0541(12) Uani d . 1
C C20 0.4405(7) 0.4979(3) 0.2711(5) 0.0840(18) Uani d . 1
H H20A 0.4252 0.4631 0.3296 0.126 Uiso calc R 1
H H20B 0.5274 0.4865 0.2287 0.126 Uiso calc R 1
H H20C 0.3455 0.5033 0.2093 0.126 Uiso calc R 1
C C19 0.4770(6) 0.5614(2) 0.3421(5) 0.0728(15) Uani d . 1
H H19A 0.5786 0.5582 0.3988 0.087 Uiso calc R 1
H H19B 0.4819 0.5980 0.2834 0.087 Uiso calc R 1
C C16 0.3354(8) 0.6371(3) 0.9202(6) 0.102(2) Uani d . 1
H H16 0.2845 0.5978 0.8904 0.122 Uiso calc R 1
C C17 0.4534(11) 0.6274(4) 0.9753(7) 0.157(3) Uani d U 1
H H17A 0.5168 0.6627 1.0105 0.189 Uiso calc R 1
H H17B 0.4903 0.5838 0.9871 0.189 Uiso calc R 1

loop_
_atom_site_aniso_label
_atom_site_aniso_U_11
_atom_site_aniso_U_22
_atom_site_aniso_U_33
_atom_site_aniso_U_12
_atom_site_aniso_U_13
_atom_site_aniso_U_23
O5 0.0412(18) 0.0425(16) 0.074(2) -0.0055(14) 0.0182(15) -0.0062(15)
N1 0.047(2) 0.0362(18) 0.045(2) -0.0063(16) 0.0097(17) 0.0009(15)
O3 0.052(2) 0.0479(18) 0.086(2) -0.0039(15) 0.0265(17) -0.0056(16)
O4 0.065(2) 0.0515(19) 0.070(2) -0.0038(16) 0.0281(17) -0.0143(16)
O2 0.065(2) 0.0422(19) 0.138(3) 0.0138(17) 0.025(2) 0.002(2)
O1 0.062(2) 0.0333(16) 0.091(2) 0.0017(15) 0.0182(18) 0.0075(16)
C4 0.036(2) 0.038(2) 0.047(2) -0.0026(18) 0.0137(19) -0.0014(19)
C14 0.045(2) 0.029(2) 0.041(2) -0.0013(17) 0.0045(19) 0.0008(17)
C3 0.057(3) 0.031(2) 0.049(2) 0.000(2) 0.011(2) -0.0018(19)
C5 0.048(3) 0.036(2) 0.040(2) -0.0004(19) 0.0115(19) -0.0009(18)
C13 0.030(2) 0.035(2) 0.055(2) 0.0032(18) 0.0095(19) 0.0079(19)
C18 0.048(3) 0.041(2) 0.057(3) 0.005(2) 0.012(2) 0.002(2)
C15 0.060(3) 0.041(2) 0.048(3) -0.004(2) 0.001(2) 0.002(2)
C12 0.046(3) 0.036(2) 0.048(2) -0.0003(19) 0.008(2) -0.0015(19)
C10 0.049(3) 0.050(3) 0.055(3) -0.010(2) 0.008(2) -0.004(2)
C9 0.066(3) 0.041(2) 0.065(3) -0.012(2) 0.023(3) 0.002(2)
C2 0.049(3) 0.038(2) 0.083(3) 0.009(2) 0.017(3) -0.002(2)
C8 0.063(3) 0.050(3) 0.122(5) -0.005(3) 0.047(3) 0.006(3)
C7 0.041(3) 0.053(3) 0.121(4) 0.003(2) 0.032(3) -0.004(3)
C11 0.054(3) 0.051(3) 0.052(3) -0.010(2) 0.010(2) -0.008(2)
C1 0.080(4) 0.041(3) 0.076(3) 0.013(3) 0.022(3) -0.001(2)
C6 0.049(3) 0.043(2) 0.076(3) 0.001(2) 0.027(2) -0.001(2)
C20 0.089(4) 0.072(4) 0.100(4) -0.001(3) 0.043(4) -0.025(3)
C19 0.073(4) 0.069(3) 0.085(4) -0.006(3) 0.040(3) -0.020(3)
C16 0.121(5) 0.052(3) 0.101(5) 0.012(3) -0.069(4) -0.010(3)
C17 0.167(7) 0.175(7) 0.112(5) 0.091(6) -0.025(5) -0.046(5)

loop_
_atom_type_symbol
_atom_type_description
_atom_type_scat_dispersion_real
_atom_type_scat_dispersion_imag
_atom_type_scat_source
C C 0.0033 0.0016 'International Tables Vol C Tables 4.2.6.8 and 6.1.1.4'
H H 0.0000 0.0000 'International Tables Vol C Tables 4.2.6.8 and 6.1.1.4'
N N 0.0061 0.0033 'International Tables Vol C Tables 4.2.6.8 and 6.1.1.4'
O O 0.0106 0.0060 'International Tables Vol C Tables 4.2.6.8 and 6.1.1.4'

loop_
_geom_angle_atom_site_label_1
_geom_angle_atom_site_label_2
_geom_angle_atom_site_label_3
_geom_angle
C13 O5 H5 109.5
C9 N1 C10 111.9(3)
C9 N1 C14 111.7(3)
C10 N1 C14 112.0(3)
C18 O4 C19 116.1(3)
C2 O2 C1 104.6(3)
C3 O1 C1 104.0(3)
C3 C4 C5 117.6(4)
C3 C4 H4 121.2
C5 C4 H4 121.2
N1 C14 C13 107.6(3)
N1 C14 C15 109.3(3)
C13 C14 C15 107.4(3)
N1 C14 C5 111.8(3)
C13 C14 C5 113.4(3)
C15 C14 C5 107.2(3)
C2 C3 C4 122.1(4)
C2 C3 O1 110.1(4)
C4 C3 O1 127.8(4)
C6 C5 C4 119.9(4)
C6 C5 C14 119.9(3)
C4 C5 C14 120.0(4)
O5 C13 C12 121.9(3)
O5 C13 C14 112.8(3)
C12 C13 C14 125.2(3)
O3 C18 O4 121.5(4)
O3 C18 C12 125.4(4)
O4 C18 C12 113.1(4)
C16 C15 C14 114.6(4)
C16 C15 H15A 108.6
C14 C15 H15A 108.6
C16 C15 H15B 108.6
C14 C15 H15B 108.6
H15A C15 H15B 107.6
C13 C12 C18 119.0(4)
C13 C12 C11 120.3(4)
C18 C12 C11 120.7(4)
N1 C10 C11 109.4(3)
N1 C10 H10A 109.8
C11 C10 H10A 109.8
N1 C10 H10B 109.8
C11 C10 H10B 109.8
H10A C10 H10B 108.2
N1 C9 C8 113.2(4)
N1 C9 H9A 108.9
C8 C9 H9A 108.9
N1 C9 H9B 108.9
C8 C9 H9B 108.9
H9A C9 H9B 107.7
C3 C2 C7 121.9(4)
C3 C2 O2 109.8(4)
C7 C2 O2 128.2(4)
C9 C8 C6 111.8(4)
C9 C8 H8A 109.3
C6 C8 H8A 109.3
C9 C8 H8B 109.3
C6 C8 H8B 109.3
H8A C8 H8B 107.9
C2 C7 C6 117.7(4)
C2 C7 H7 121.2
C6 C7 H7 121.2
C10 C11 C12 110.5(3)
C10 C11 H11A 109.6
C12 C11 H11A 109.6
C10 C11 H11B 109.6
C12 C11 H11B 109.6
H11A C11 H11B 108.1
O2 C1 O1 108.9(3)
O2 C1 H1A 109.9
O1 C1 H1A 109.9
O2 C1 H1B 109.9
O1 C1 H1B 109.9
H1A C1 H1B 108.3
C5 C6 C7 120.8(4)
C5 C6 C8 122.5(4)
C7 C6 C8 116.7(4)
C19 C20 H20A 109.5
C19 C20 H20B 109.5
H20A C20 H20B 109.5
C19 C20 H20C 109.5
H20A C20 H20C 109.5
H20B C20 H20C 109.5
O4 C19 C20 106.9(4)
O4 C19 H19A 110.3
C20 C19 H19A 110.3
O4 C19 H19B 110.3
C20 C19 H19B 110.3
H19A C19 H19B 108.6
C17 C16 C15 137.1(7)
C17 C16 H16 111.4
C15 C16 H16 111.4
C16 C17 H17A 120.0
C16 C17 H17B 120.0
H17A C17 H17B 120.0

loop_
_geom_bond_atom_site_label_1
_geom_bond_atom_site_label_2
_geom_bond_distance
O5 C13 1.348(4)
O5 H5 0.8200
N1 C9 1.459(5)
N1 C10 1.466(5)
N1 C14 1.480(5)
O3 C18 1.229(5)
O4 C18 1.338(5)
O4 C19 1.458(5)
O2 C2 1.387(5)
O2 C1 1.410(5)
O1 C3 1.389(4)
O1 C1 1.425(5)
C4 C3 1.366(5)
C4 C5 1.409(5)
C4 H4 0.9300
C14 C13 1.521(5)
C14 C15 1.549(5)
C14 C5 1.555(5)
C3 C2 1.359(6)
C5 C6 1.382(6)
C13 C12 1.354(5)
C18 C12 1.447(6)
C15 C16 1.469(6)
C15 H15A 0.9700
C15 H15B 0.9700
C12 C11 1.505(5)
C10 C11 1.501(6)
C10 H10A 0.9700
C10 H10B 0.9700
C9 C8 1.509(6)
C9 H9A 0.9700
C9 H9B 0.9700
C2 C7 1.359(6)
C8 C6 1.517(6)
C8 H8A 0.9700
C8 H8B 0.9700
C7 C6 1.405(6)
C7 H7 0.9300
C11 H11A 0.9700
C11 H11B 0.9700
C1 H1A 0.9700
C1 H1B 0.9700
C20 C19 1.486(6)
C20 H20A 0.9600
C20 H20B 0.9600
C20 H20C 0.9600
C19 H19A 0.9700
C19 H19B 0.9700
C16 C17 1.093(8)
C16 H16 0.9300
C17 H17A 0.9300
C17 H17B 0.9300

loop_
_geom_hbond_atom_site_label_D
_geom_hbond_atom_site_label_H
_geom_hbond_atom_site_label_A
_geom_hbond_distance_DH
_geom_hbond_distance_HA
_geom_hbond_distance_DA
_geom_hbond_angle_DHA
O5 H5 O3 0.82 1.83 2.556(4) 146.9

loop_
_geom_torsion_atom_site_label_1
_geom_torsion_atom_site_label_2
_geom_torsion_atom_site_label_3
_geom_torsion_atom_site_label_4
_geom_torsion
C9 N1 C14 C13 -174.5(3)
C10 N1 C14 C13 -48.0(4)
C9 N1 C14 C15 69.1(4)
C10 N1 C14 C15 -164.4(3)
C9 N1 C14 C5 -49.4(4)
C10 N1 C14 C5 77.1(4)
C5 C4 C3 C2 2.5(6)
C5 C4 C3 O1 179.6(4)
C1 O1 C3 C2 -8.9(5)
C1 O1 C3 C4 173.6(4)
C3 C4 C5 C6 -2.5(6)
C3 C4 C5 C14 -177.0(3)
N1 C14 C5 C6 21.5(5)
C13 C14 C5 C6 143.4(4)
C15 C14 C5 C6 -98.2(4)
N1 C14 C5 C4 -163.9(3)
C13 C14 C5 C4 -42.1(5)
C15 C14 C5 C4 76.3(4)
N1 C14 C13 O5 -165.2(3)
C15 C14 C13 O5 -47.7(4)
C5 C14 C13 O5 70.6(4)
N1 C14 C13 C12 10.8(5)
C15 C14 C13 C12 128.3(4)
C5 C14 C13 C12 -113.4(4)
C19 O4 C18 O3 0.4(6)
C19 O4 C18 C12 -178.0(4)
N1 C14 C15 C16 55.0(5)
C13 C14 C15 C16 -61.4(5)
C5 C14 C15 C16 176.4(4)
O5 C13 C12 C18 4.0(6)
C14 C13 C12 C18 -171.7(4)
O5 C13 C12 C11 -178.6(4)
C14 C13 C12 C11 5.7(6)
O3 C18 C12 C13 -5.7(7)
O4 C18 C12 C13 172.6(4)
O3 C18 C12 C11 176.9(4)
O4 C18 C12 C11 -4.8(6)
C9 N1 C10 C11 -162.8(3)
C14 N1 C10 C11 70.8(4)
C10 N1 C9 C8 -63.4(5)
C14 N1 C9 C8 63.1(5)
C4 C3 C2 C7 -1.1(7)
O1 C3 C2 C7 -178.8(4)
C4 C3 C2 O2 176.9(4)
O1 C3 C2 O2 -0.7(5)
C1 O2 C2 C3 10.2(5)
C1 O2 C2 C7 -171.9(5)
N1 C9 C8 C6 -44.0(6)
C3 C2 C7 C6 -0.2(8)
O2 C2 C7 C6 -177.9(5)
N1 C10 C11 C12 -49.7(5)
C13 C12 C11 C10 13.8(5)
C18 C12 C11 C10 -168.8(4)
C2 O2 C1 O1 -15.8(5)
C3 O1 C1 O2 15.3(5)
C4 C5 C6 C7 1.2(7)
C14 C5 C6 C7 175.8(4)
C4 C5 C6 C8 -179.9(4)
C14 C5 C6 C8 -5.4(7)
C2 C7 C6 C5 0.1(8)
C2 C7 C6 C8 -178.8(5)
C9 C8 C6 C5 15.8(7)
C9 C8 C6 C7 -165.3(5)
C18 O4 C19 C20 178.2(4)
C14 C15 C16 C17 144.5(11)
